data_1526769
loop_
_publ_author_name
'Krivovichev, S.V.'
'Burns, P.C.'

_publ_section_title
;
 Crystal chemistry of uranyl molybdates. IV. The structures of M2 ((U O2)6
 (Mo O4)7 (H2 O)2) (M = Cs, N H4)
;
_journal_name_full 'Canadian Mineralogist'
_journal_page_first 207
_journal_page_last 214
_journal_volume 39
_journal_year 2001
_chemical_formula_sum 'Cs2 H4 Mo7 O42 U6'
_chemical_name_systematic 'Cs2 ((U O2)6 (Mo O4)7 (H2 O)2)'
_space_group_IT_number 57
_symmetry_space_group_name_Hall '-P 2c 2b'
_symmetry_space_group_name_H-M 'P b c m'
_cell_angle_alpha 90
_cell_angle_beta 90
_cell_angle_gamma 90
_cell_formula_units_Z 4
_cell_length_a 13.99
_cell_length_b 10.808
_cell_length_c 25.671
_cell_volume 3881.556
_citation_journal_id_ASTM CAMIA6
_cod_data_source_file Krivovichev_CAMIA6_2001_930.cif
_cod_data_source_block H4Cs2Mo7O42U6
_cod_original_formula_sum 'H4 Cs2 Mo7 O42 U6'
_cod_database_code 1526769

loop_
_symmetry_equiv_pos_as_xyz
x,y,z
-x,-y,z+1/2
x,-y+1/2,-z
-x,y+1/2,-z+1/2
-x,-y,-z
x,y,-z-1/2
-x,y-1/2,z
x,-y-1/2,z-1/2

loop_
_atom_site_label
_atom_site_type_symbol
_atom_site_fract_x
_atom_site_fract_y
_atom_site_fract_z
_atom_site_occupancy
_atom_site_U_iso_or_equiv
O10 O-2 0.5963 0.8427 0.309 1 0.0
Mo3 Mo+6 0.6653 0.7388 0.34624 1 0.0
U2 U+6 0.63116 0.42779 0.41534 1 0.0
O21 O-2 0.631 0.246 0.25 1 0.0
O24 O-2 0.185 -0.052 0.25 1 0.0
O2 O-2 0.5719 0.2277 0.4305 1 0.0
O6 O-2 0.483 0.03 0.25 1 0.0
O14 O-2 0.7305 0.8212 0.394 1 0.0
Cs2 Cs+1 0.1447 0.7318 0.185 0.5 0.0
O19 O-2 -0.036 0.008 0.25 1 0.0
Cs1 Cs+1 0.6183 0.75 0.5 1 0.0
O15 O-2 0.7451 0.6672 0.3043 1 0.0
U3 U+6 0.86571 -0.06128 0.4275 1 0.0
O5 O-2 0.8388 0.8885 0.4922 1 0.0
O16 O-2 0.539 -0.0474 0.4138 1 0.0
O8 O-2 0.7257 0.0555 0.4259 1 0.0
O22 O-2 0.0805 0.0588 0.3344 1 0.0
O18 O-2 0.758 0.18 0.5488 1 0.0
O7 O-2 0.6534 0.3755 0.3501 1 0.0
O1 O-2 0.729 -0.001 0.25 1 0.0
O13 O-2 0.0777 0.2384 0.4127 1 0.0
U4 U+6 0.60726 0.0129 0.25 1 0.0
O4 O-2 0.6118 0.4797 0.4806 1 0.0
O9 O-2 0.8969 0.1395 0.4667 1 0.0
O20 O-2 0.0332 -0.0271 0.4343 1 0.0
U1 U+6 0.13221 0.09692 0.25 1 0.0
Mo4 Mo+6 0.10653 0.081 0.40084 1 0.0
O23 O-2 0.075 0.242 0.25 1 0.0
Mo2 Mo+6 0.60981 0.0844 0.40159 1 0.0
O3 O-2 0.8847 -0.0157 0.362 1 0.0
O11 O-2 0.2293 0.0512 0.4084 1 0.0
Mo1 Mo+6 0.8288 0.25 0.5 1 0.0
O17 O-2 0.5916 0.6286 0.3778 1 0.0
O12 O-2 0.6225 0.1012 0.3336 1 0.0
